data_2015428
loop_
_publ_author_name
'Howard, Ruth H.'
'Bochmann, Manfred'
'Wright, Joseph A.'

_publ_section_title
;{Bis(3,5-Di-<i>tert</i>-butyl-2-oxidobenzyl)[2-(<i>N</i>,<i>N</i>-dimethylamino)ethyl]amine-\k^4^<i>N</i>,<i>N</i>',<i>O</i>,<i>O</i>'}zinc(II)
 and
 {bis(3-<i>tert</i>-butyl-5-methyl-2-oxidobenzyl)[2-(<i>N</i>,<i>N</i>-dimethylamino)ethyl]amine-\k^4^<i>N</i>,<i>N</i>',<i>O</i>,<i>O</i>'}(tetrahdyrofuran)zinc(II)
;
_journal_coeditor_code FG3023
_journal_issue 7
_journal_name_full 'Acta Crystallographica Section C'
_journal_page_first m293
_journal_page_last m296
_journal_paper_doi 10.1107/S0108270106018695
_journal_volume 62
_journal_year 2006
_chemical_formula_iupac '[Zn (C28 H42 N2 O2) (C4 H8 O1)]'
_chemical_formula_moiety 'C32 H50 N2 O3 Zn'
_chemical_formula_sum 'C32 H50 N2 O3 Zn'
_chemical_formula_weight 576.11
_chemical_name_common 'Compound (III)'
_chemical_name_systematic
;
{bis(3-tert-butyl-5-methyl-2-oxidobenzyl)[2-(N,N-
dimethylamino)ethyl]amine-\k^4^N,N',O,O'}(tetrahdyrofuran)zinc(II)
;
_space_group_IT_number 14
_symmetry_cell_setting monoclinic
_symmetry_space_group_name_Hall '-P 2ybc'
_symmetry_space_group_name_H-M 'P 1 21/c 1'
_atom_sites_solution_hydrogens geom
_atom_sites_solution_primary direct
_atom_sites_solution_secondary difmap
_cell_angle_alpha 90.00
_cell_angle_beta 93.14(2)
_cell_angle_gamma 90.00
_cell_formula_units_Z 4
_cell_length_a 13.669(3)
_cell_length_b 17.476(4)
_cell_length_c 12.989(4)
_cell_measurement_reflns_used 33137
_cell_measurement_temperature 140.0(10)
_cell_measurement_theta_max 27.77
_cell_measurement_theta_min 3.50
_cell_volume 3098.1(14)
_computing_cell_refinement 'CrysAlis RED'
_computing_data_collection 'CrysAlis CCD (Oxford Diffraction, 2003)'
_computing_data_reduction 'CrysAlis RED'
_computing_molecular_graphics 'ORTEP-3 (Farrugia, 1997)'
_computing_publication_material
;
SHELXL97, PLATON (Spek, 2003), WinGX (Farrugia, 1999)
and enCIFer (Allen <i>et al.</i>, 2004)
;
_computing_structure_refinement 'SHELXL97 (Sheldrick, 1997)'
_computing_structure_solution 'SIR92 (Altomare <i>et al.</i>,  1993)'
_diffrn_ambient_temperature 140.0(10)
_diffrn_detector_area_resol_mean 16.0050
_diffrn_measured_fraction_theta_full 0.993
_diffrn_measured_fraction_theta_max 0.976
_diffrn_measurement_device_type 'Oxford Xcalibur3 CCD area-detector'
_diffrn_measurement_method 'Thin slice \f and \w'
_diffrn_radiation_monochromator graphite
_diffrn_radiation_source 'Enhance (Mo) X-ray Source'
_diffrn_radiation_type 'Mo K\a'
_diffrn_radiation_wavelength 0.71073
_diffrn_reflns_av_R_equivalents 0.1951
_diffrn_reflns_av_sigmaI/netI 0.3739
_diffrn_reflns_limit_h_max 17
_diffrn_reflns_limit_h_min -17
_diffrn_reflns_limit_k_max 22
_diffrn_reflns_limit_k_min -22
_diffrn_reflns_limit_l_max 17
_diffrn_reflns_limit_l_min -17
_diffrn_reflns_number 33137
_diffrn_reflns_theta_full 25.00
_diffrn_reflns_theta_max 27.77
_diffrn_reflns_theta_min 3.50
_diffrn_standards_number 0
_exptl_absorpt_coefficient_mu 0.826
_exptl_absorpt_correction_T_max 0.984
_exptl_absorpt_correction_T_min 0.801
_exptl_absorpt_correction_type multi-scan
_exptl_absorpt_process_details '(ABSPACK; Oxford Diffraction, 2003)'
_exptl_crystal_colour 'light yellow'
_exptl_crystal_density_diffrn 1.235
_exptl_crystal_density_method 'not measured'
_exptl_crystal_description Block
_exptl_crystal_F_000 1240
_exptl_crystal_size_max 0.06
_exptl_crystal_size_mid 0.06
_exptl_crystal_size_min 0.02
_refine_diff_density_max 0.372
_refine_diff_density_min -0.486
_refine_ls_extinction_method none
_refine_ls_goodness_of_fit_ref 0.676
_refine_ls_hydrogen_treatment constr
_refine_ls_matrix_type full
_refine_ls_number_parameters 353
_refine_ls_number_reflns 7121
_refine_ls_number_restraints 0
_refine_ls_restrained_S_all 0.676
_refine_ls_R_factor_all 0.2113
_refine_ls_R_factor_gt 0.0486
_refine_ls_shift/su_max 0.001
_refine_ls_shift/su_mean 0.000
_refine_ls_structure_factor_coef Fsqd
_refine_ls_weighting_details 'calc w = 1/[\s^2^(Fo^2^)+(0.0123P)^2^] where P=(Fo^2^+2Fc^2^)/3'
_refine_ls_weighting_scheme calc
_refine_ls_wR_factor_gt 0.0547
_refine_ls_wR_factor_ref 0.0731
_reflns_number_gt 2308
_reflns_number_total 7121
_reflns_threshold_expression I>2\s(I)
_cod_data_source_file fg3023.cif
_cod_data_source_block III
_cod_original_sg_symbol_H-M 'P 21/c'
_cod_database_code 2015428
_cod_database_fobs_code 2015428

loop_
_symmetry_equiv_pos_as_xyz
'x, y, z'
'-x, y+1/2, -z+1/2'
'-x, -y, -z'
'x, -y-1/2, z-1/2'

loop_
_atom_site_type_symbol
_atom_site_label
_atom_site_fract_x
_atom_site_fract_y
_atom_site_fract_z
_atom_site_U_iso_or_equiv
_atom_site_adp_type
_atom_site_calc_flag
_atom_site_refinement_flags
_atom_site_occupancy
Zn Zn1 0.22744(3) 0.61170(3) 0.54949(4) 0.02396(13) Uani d . 1
C C101 0.1033(2) 0.4792(2) 0.6099(3) 0.0253(11) Uani d . 1
H H10A 0.0811 0.4750 0.5363 0.030 Uiso calc R 1
H H10B 0.0946 0.4284 0.6420 0.030 Uiso calc R 1
C C102 0.0392(3) 0.5365(2) 0.6613(3) 0.0214(10) Uani d . 1
C C103 0.0319(2) 0.6109(3) 0.6210(3) 0.0207(9) Uani d . 1
C C104 -0.0403(3) 0.6613(2) 0.6631(3) 0.0223(10) Uani d . 1
C C105 -0.0899(2) 0.6363(2) 0.7476(3) 0.0265(11) Uani d . 1
H H105 -0.1354 0.6701 0.7764 0.032 Uiso calc R 1
C C106 -0.0765(3) 0.5643(2) 0.7922(3) 0.0256(11) Uani d . 1
C C107 -0.0114(3) 0.5146(2) 0.7466(3) 0.0295(11) Uani d . 1
H H107 -0.0016 0.4647 0.7744 0.035 Uiso calc R 1
C C108 -0.0585(3) 0.7421(2) 0.6183(3) 0.0247(11) Uani d . 1
C C109 -0.1424(3) 0.7858(2) 0.6676(3) 0.0430(13) Uani d . 1
H H10C -0.2035 0.7567 0.6573 0.064 Uiso calc R 1
H H10D -0.1504 0.8362 0.6352 0.064 Uiso calc R 1
H H10E -0.1266 0.7921 0.7416 0.064 Uiso calc R 1
C C110 -0.0869(2) 0.7375(2) 0.5015(3) 0.0332(12) Uani d . 1
H H11A -0.0364 0.7091 0.4667 0.050 Uiso calc R 1
H H11B -0.0923 0.7893 0.4729 0.050 Uiso calc R 1
H H11C -0.1499 0.7111 0.4909 0.050 Uiso calc R 1
C C111 0.0355(3) 0.7915(2) 0.6355(3) 0.0358(12) Uani d . 1
H H11D 0.0488 0.8001 0.7095 0.054 Uiso calc R 1
H H11E 0.0259 0.8408 0.6004 0.054 Uiso calc R 1
H H11F 0.0912 0.7648 0.6073 0.054 Uiso calc R 1
C C112 -0.1278(3) 0.5405(2) 0.8888(3) 0.0404(13) Uani d . 1
H H11G -0.0856 0.5524 0.9502 0.061 Uiso calc R 1
H H11H -0.1410 0.4854 0.8864 0.061 Uiso calc R 1
H H11I -0.1897 0.5685 0.8919 0.061 Uiso calc R 1
C C116 0.2477(2) 0.5003(2) 0.7264(3) 0.0238(10) Uani d . 1
H H11J 0.2407 0.4482 0.7551 0.029 Uiso calc R 1
H H11K 0.2055 0.5350 0.7649 0.029 Uiso calc R 1
C C117 0.3533(3) 0.5255(2) 0.7448(3) 0.0203(10) Uani d . 1
C C118 0.3853(2) 0.5982(2) 0.7136(3) 0.0239(11) Uani d . 1
C C119 0.4821(2) 0.6238(2) 0.7508(3) 0.0223(10) Uani d . 1
C C120 0.5386(3) 0.5738(2) 0.8123(3) 0.0251(11) Uani d . 1
H H120 0.6016 0.5908 0.8370 0.030 Uiso calc R 1
C C121 0.5098(3) 0.5005(2) 0.8406(3) 0.0240(10) Uani d . 1
C C122 0.4153(3) 0.4777(2) 0.8068(3) 0.0261(11) Uani d . 1
H H122 0.3923 0.4288 0.8262 0.031 Uiso calc R 1
C C123 0.5177(3) 0.7050(2) 0.7271(3) 0.0252(11) Uani d . 1
C C124 0.4451(2) 0.7647(2) 0.7650(3) 0.0316(12) Uani d . 1
H H12A 0.3808 0.7570 0.7294 0.047 Uiso calc R 1
H H12B 0.4689 0.8162 0.7503 0.047 Uiso calc R 1
H H12C 0.4393 0.7589 0.8395 0.047 Uiso calc R 1
C C125 0.5299(2) 0.7143(2) 0.6099(3) 0.0310(12) Uani d . 1
H H12D 0.5813 0.6796 0.5883 0.047 Uiso calc R 1
H H12E 0.5482 0.7672 0.5951 0.047 Uiso calc R 1
H H12F 0.4680 0.7019 0.5720 0.047 Uiso calc R 1
C C126 0.6184(2) 0.7233(2) 0.7830(3) 0.0375(13) Uani d . 1
H H12G 0.6130 0.7190 0.8577 0.056 Uiso calc R 1
H H12H 0.6382 0.7755 0.7658 0.056 Uiso calc R 1
H H12I 0.6676 0.6870 0.7607 0.056 Uiso calc R 1
C C127 0.5753(2) 0.4501(2) 0.9102(3) 0.0338(12) Uani d . 1
H H12J 0.6120 0.4150 0.8679 0.051 Uiso calc R 1
H H12K 0.5349 0.4206 0.9560 0.051 Uiso calc R 1
H H12L 0.6212 0.4822 0.9515 0.051 Uiso calc R 1
C C131 0.2679(2) 0.4449(2) 0.5555(3) 0.0280(11) Uani d . 1
H H13I 0.2420 0.3926 0.5642 0.034 Uiso calc R 1
H H13J 0.3376 0.4452 0.5807 0.034 Uiso calc R 1
C C132 0.2601(3) 0.4663(2) 0.4442(3) 0.0281(11) Uani d . 1
H H13K 0.3028 0.4322 0.4057 0.034 Uiso calc R 1
H H13L 0.1918 0.4583 0.4170 0.034 Uiso calc R 1
C C133 0.2600(2) 0.5684(2) 0.3200(3) 0.0364(12) Uani d . 1
H H13P 0.2875 0.5316 0.2725 0.055 Uiso calc R 1
H H13Q 0.2850 0.6197 0.3060 0.055 Uiso calc R 1
H H13R 0.1884 0.5683 0.3102 0.055 Uiso calc R 1
C C134 0.3991(2) 0.5550(2) 0.4403(3) 0.0352(12) Uani d . 1
H H13M 0.4304 0.5226 0.3900 0.053 Uiso calc R 1
H H13N 0.4208 0.5391 0.5102 0.053 Uiso calc R 1
H H13O 0.4175 0.6085 0.4298 0.053 Uiso calc R 1
C C135 0.1758(3) 0.7394(2) 0.3759(3) 0.0362(12) Uani d . 1
H H13A 0.1162 0.7076 0.3796 0.043 Uiso calc R 1
H H13B 0.2045 0.7303 0.3086 0.043 Uiso calc R 1
C C136 0.1512(3) 0.8229(2) 0.3880(3) 0.0380(13) Uani d . 1
H H13C 0.0942 0.8295 0.4311 0.046 Uiso calc R 1
H H13D 0.1365 0.8473 0.3201 0.046 Uiso calc R 1
C C137 0.2433(2) 0.8563(2) 0.4406(3) 0.0340(12) Uani d . 1
H H13E 0.2908 0.8717 0.3896 0.041 Uiso calc R 1
H H13F 0.2280 0.9010 0.4836 0.041 Uiso calc R 1
C C138 0.2821(3) 0.7908(2) 0.5060(3) 0.0315(12) Uani d . 1
H H13G 0.3546 0.7913 0.5098 0.038 Uiso calc R 1
H H13H 0.2596 0.7957 0.5769 0.038 Uiso calc R 1
N N101 0.21178(19) 0.49954(17) 0.6170(2) 0.0202(8) Uani d . 1
N N102 0.2883(2) 0.54682(17) 0.4261(2) 0.0231(9) Uani d . 1
O O101 0.08671(15) 0.63419(13) 0.54433(19) 0.0262(7) Uani d . 1
O O102 0.32714(16) 0.64392(13) 0.65463(19) 0.0268(7) Uani d . 1
O O103 0.24679(16) 0.72042(15) 0.4607(2) 0.0295(8) Uani d . 1

loop_
_atom_site_aniso_label
_atom_site_aniso_U_11
_atom_site_aniso_U_22
_atom_site_aniso_U_33
_atom_site_aniso_U_12
_atom_site_aniso_U_13
_atom_site_aniso_U_23
Zn1 0.0181(2) 0.0245(3) 0.0287(3) -0.0006(3) -0.00329(19) -0.0010(3)
C101 0.022(2) 0.018(3) 0.036(3) -0.005(2) -0.007(2) 0.002(2)
C102 0.018(2) 0.019(3) 0.027(3) -0.003(2) -0.003(2) -0.005(2)
C103 0.020(2) 0.020(2) 0.022(3) -0.004(2) -0.0040(18) -0.003(3)
C104 0.018(2) 0.023(3) 0.026(3) 0.001(2) -0.003(2) -0.001(2)
C105 0.019(2) 0.031(3) 0.030(3) 0.000(2) 0.002(2) -0.006(2)
C106 0.023(2) 0.026(3) 0.027(3) -0.011(2) -0.002(2) 0.003(2)
C107 0.024(2) 0.026(3) 0.039(3) -0.005(2) -0.001(2) 0.006(2)
C108 0.018(2) 0.027(3) 0.029(3) 0.006(2) 0.008(2) 0.002(2)
C109 0.042(3) 0.033(3) 0.055(4) 0.009(2) 0.010(2) 0.004(3)
C110 0.026(2) 0.030(3) 0.043(3) -0.005(2) -0.007(2) 0.002(2)
C111 0.035(3) 0.029(3) 0.042(3) -0.002(2) -0.006(2) -0.006(2)
C112 0.030(3) 0.052(3) 0.038(3) -0.006(2) -0.001(2) 0.001(3)
C116 0.021(2) 0.020(3) 0.030(3) -0.0033(19) -0.002(2) 0.000(2)
C117 0.014(2) 0.024(3) 0.022(3) 0.000(2) -0.0004(19) 0.000(2)
C118 0.020(2) 0.028(3) 0.023(3) 0.004(2) -0.0033(19) 0.001(2)
C119 0.019(2) 0.028(3) 0.020(2) 0.004(2) 0.0011(18) 0.003(2)
C120 0.019(2) 0.026(3) 0.029(3) 0.002(2) -0.006(2) -0.004(2)
C121 0.021(2) 0.030(3) 0.021(3) 0.005(2) -0.001(2) 0.003(2)
C122 0.029(3) 0.020(3) 0.030(3) -0.005(2) 0.004(2) 0.003(2)
C123 0.019(2) 0.028(3) 0.028(3) -0.002(2) -0.006(2) 0.001(2)
C124 0.029(2) 0.030(3) 0.035(3) -0.006(2) -0.006(2) -0.006(2)
C125 0.021(2) 0.030(3) 0.042(3) 0.001(2) 0.003(2) 0.001(2)
C126 0.016(2) 0.047(3) 0.049(3) -0.008(2) -0.007(2) 0.010(3)
C127 0.026(2) 0.032(3) 0.042(3) 0.006(2) -0.005(2) 0.006(2)
C131 0.017(2) 0.023(3) 0.044(3) -0.004(2) -0.005(2) -0.004(2)
C132 0.023(2) 0.031(3) 0.030(3) 0.005(2) -0.003(2) 0.002(3)
C133 0.030(2) 0.035(3) 0.044(3) -0.009(2) 0.000(2) -0.006(2)
C134 0.025(2) 0.039(3) 0.042(3) 0.005(2) 0.000(2) -0.008(2)
C135 0.033(3) 0.048(3) 0.027(3) -0.004(2) -0.009(2) 0.003(3)
C136 0.031(3) 0.041(3) 0.041(3) -0.001(2) -0.008(2) 0.013(3)
C137 0.030(3) 0.029(3) 0.043(3) -0.004(2) -0.007(2) 0.004(2)
C138 0.028(3) 0.032(3) 0.034(3) 0.002(2) -0.004(2) 0.003(3)
N101 0.0116(17) 0.025(2) 0.024(2) -0.0014(16) -0.0028(15) -0.0080(18)
N102 0.024(2) 0.017(2) 0.027(3) -0.0112(16) -0.0055(17) -0.0003(17)
O101 0.0175(14) 0.035(2) 0.0258(18) 0.0036(13) 0.0026(12) 0.0045(14)
O102 0.0221(15) 0.0262(18) 0.0309(19) -0.0008(13) -0.0102(13) 0.0015(14)
O103 0.0271(17) 0.0294(19) 0.030(2) -0.0073(14) -0.0117(14) 0.0005(17)

loop_
_atom_type_symbol
_atom_type_description
_atom_type_scat_dispersion_real
_atom_type_scat_dispersion_imag
_atom_type_scat_source
C C 0.0033 0.0016 'International Tables Vol C Tables 4.2.6.8 and 6.1.1.4'
H H 0.0000 0.0000 'International Tables Vol C Tables 4.2.6.8 and 6.1.1.4'
N N 0.0061 0.0033 'International Tables Vol C Tables 4.2.6.8 and 6.1.1.4'
O O 0.0106 0.0060 'International Tables Vol C Tables 4.2.6.8 and 6.1.1.4'
Zn Zn 0.2839 1.4301 'International Tables Vol C Tables 4.2.6.8 and 6.1.1.4'

loop_
_geom_angle_atom_site_label_1
_geom_angle_atom_site_label_2
_geom_angle_atom_site_label_3
_geom_angle
_geom_angle_publ_flag
O102 Zn1 O101 127.59(10) y
O102 Zn1 N101 93.35(11) y
O101 Zn1 N101 94.41(10) y
O102 Zn1 N102 112.67(11) y
O101 Zn1 N102 119.71(11) y
N101 Zn1 N102 82.88(12) y
O102 Zn1 O103 91.02(10) y
O101 Zn1 O103 87.46(9) y
N101 Zn1 O103 172.77(11) y
N102 Zn1 O103 90.13(11) y
C102 C101 N101 113.9(3) ?
C102 C101 H10A 108.8 ?
N101 C101 H10A 108.8 ?
C102 C101 H10B 108.8 ?
N101 C101 H10B 108.8 ?
H10A C101 H10B 107.7 ?
C107 C102 C103 121.6(4) ?
C107 C102 C101 119.7(4) ?
C103 C102 C101 118.7(4) ?
O101 C103 C102 121.7(4) ?
O101 C103 C104 121.0(4) ?
C102 C103 C104 117.3(4) ?
C105 C104 C103 118.5(4) ?
C105 C104 C108 120.6(4) ?
C103 C104 C108 120.9(4) ?
C104 C105 C106 123.6(4) ?
C104 C105 H105 118.2 ?
C106 C105 H105 118.2 ?
C105 C106 C107 117.2(4) ?
C105 C106 C112 122.1(4) ?
C107 C106 C112 120.7(4) ?
C102 C107 C106 121.5(4) ?
C102 C107 H107 119.3 ?
C106 C107 H107 119.3 ?
C104 C108 C109 113.8(3) ?
C104 C108 C110 110.4(3) ?
C109 C108 C110 106.3(3) ?
C104 C108 C111 109.8(3) ?
C109 C108 C111 107.0(3) ?
C110 C108 C111 109.3(3) ?
C108 C109 H10C 109.5 ?
C108 C109 H10D 109.5 ?
H10C C109 H10D 109.5 ?
C108 C109 H10E 109.5 ?
H10C C109 H10E 109.5 ?
H10D C109 H10E 109.5 ?
C108 C110 H11A 109.5 ?
C108 C110 H11B 109.5 ?
H11A C110 H11B 109.5 ?
C108 C110 H11C 109.5 ?
H11A C110 H11C 109.5 ?
H11B C110 H11C 109.5 ?
C108 C111 H11D 109.5 ?
C108 C111 H11E 109.5 ?
H11D C111 H11E 109.5 ?
C108 C111 H11F 109.5 ?
H11D C111 H11F 109.5 ?
H11E C111 H11F 109.5 ?
C106 C112 H11G 109.5 ?
C106 C112 H11H 109.5 ?
H11G C112 H11H 109.5 ?
C106 C112 H11I 109.5 ?
H11G C112 H11I 109.5 ?
H11H C112 H11I 109.5 ?
N101 C116 C117 114.7(3) ?
N101 C116 H11J 108.6 ?
C117 C116 H11J 108.6 ?
N101 C116 H11K 108.6 ?
C117 C116 H11K 108.6 ?
H11J C116 H11K 107.6 ?
C118 C117 C122 120.7(3) ?
C118 C117 C116 121.6(3) ?
C122 C117 C116 117.1(3) ?
O102 C118 C117 121.2(3) ?
O102 C118 C119 120.6(4) ?
C117 C118 C119 118.1(4) ?
C120 C119 C118 117.7(4) ?
C120 C119 C123 121.6(3) ?
C118 C119 C123 120.6(3) ?
C119 C120 C121 125.0(3) ?
C119 C120 H120 117.5 ?
C121 C120 H120 117.5 ?
C120 C121 C122 116.5(4) ?
C120 C121 C127 121.6(3) ?
C122 C121 C127 121.7(4) ?
C121 C122 C117 121.8(4) ?
C121 C122 H122 119.1 ?
C117 C122 H122 119.1 ?
C119 C123 C124 110.2(3) ?
C119 C123 C125 110.2(3) ?
C124 C123 C125 110.4(3) ?
C119 C123 C126 112.3(3) ?
C124 C123 C126 106.4(3) ?
C125 C123 C126 107.3(3) ?
C123 C124 H12A 109.5 ?
C123 C124 H12B 109.5 ?
H12A C124 H12B 109.5 ?
C123 C124 H12C 109.5 ?
H12A C124 H12C 109.5 ?
H12B C124 H12C 109.5 ?
C123 C125 H12D 109.5 ?
C123 C125 H12E 109.5 ?
H12D C125 H12E 109.5 ?
C123 C125 H12F 109.5 ?
H12D C125 H12F 109.5 ?
H12E C125 H12F 109.5 ?
C123 C126 H12G 109.5 ?
C123 C126 H12H 109.5 ?
H12G C126 H12H 109.5 ?
C123 C126 H12I 109.5 ?
H12G C126 H12I 109.5 ?
H12H C126 H12I 109.5 ?
C121 C127 H12J 109.5 ?
C121 C127 H12K 109.5 ?
H12J C127 H12K 109.5 ?
C121 C127 H12L 109.5 ?
H12J C127 H12L 109.5 ?
H12K C127 H12L 109.5 ?
N101 C131 C132 110.4(3) ?
N101 C131 H13I 109.6 ?
C132 C131 H13I 109.6 ?
N101 C131 H13J 109.6 ?
C132 C131 H13J 109.6 ?
H13I C131 H13J 108.1 ?
N102 C132 C131 112.7(3) ?
N102 C132 H13K 109.0 ?
C131 C132 H13K 109.0 ?
N102 C132 H13L 109.0 ?
C131 C132 H13L 109.0 ?
H13K C132 H13L 107.8 ?
N102 C133 H13P 109.5 ?
N102 C133 H13Q 109.5 ?
H13P C133 H13Q 109.5 ?
N102 C133 H13R 109.5 ?
H13P C133 H13R 109.5 ?
H13Q C133 H13R 109.5 ?
N102 C134 H13M 109.5 ?
N102 C134 H13N 109.5 ?
H13M C134 H13N 109.5 ?
N102 C134 H13O 109.5 ?
H13M C134 H13O 109.5 ?
H13N C134 H13O 109.5 ?
O103 C135 C136 106.5(3) ?
O103 C135 H13A 110.4 ?
C136 C135 H13A 110.4 ?
O103 C135 H13B 110.4 ?
C136 C135 H13B 110.4 ?
H13A C135 H13B 108.6 ?
C135 C136 C137 103.5(3) ?
C135 C136 H13C 111.1 ?
C137 C136 H13C 111.1 ?
C135 C136 H13D 111.1 ?
C137 C136 H13D 111.1 ?
H13C C136 H13D 109.0 ?
C138 C137 C136 102.8(3) ?
C138 C137 H13E 111.2 ?
C136 C137 H13E 111.2 ?
C138 C137 H13F 111.2 ?
C136 C137 H13F 111.2 ?
H13E C137 H13F 109.1 ?
O103 C138 C137 108.6(3) ?
O103 C138 H13G 110.0 ?
C137 C138 H13G 110.0 ?
O103 C138 H13H 110.0 ?
C137 C138 H13H 110.0 ?
H13G C138 H13H 108.3 ?
C116 N101 C131 111.7(3) ?
C116 N101 C101 109.3(3) ?
C131 N101 C101 110.3(3) ?
C116 N101 Zn1 110.3(2) ?
C131 N101 Zn1 107.4(2) ?
C101 N101 Zn1 107.7(2) ?
C133 N102 C132 109.7(3) ?
C133 N102 C134 107.5(3) ?
C132 N102 C134 109.6(3) ?
C133 N102 Zn1 118.0(2) ?
C132 N102 Zn1 105.4(2) ?
C134 N102 Zn1 106.4(2) ?
C103 O101 Zn1 120.1(2) ?
C118 O102 Zn1 126.6(2) ?
C138 O103 C135 107.9(3) ?
C138 O103 Zn1 124.1(2) ?
C135 O103 Zn1 119.1(2) ?

loop_
_geom_bond_atom_site_label_1
_geom_bond_atom_site_label_2
_geom_bond_distance
_geom_bond_publ_flag
Zn1 O102 1.958(2) y
Zn1 O101 1.961(2) y
Zn1 N101 2.163(3) y
Zn1 N102 2.166(3) y
Zn1 O103 2.246(3) y
C101 C102 1.510(5) ?
C101 N101 1.523(4) ?
C101 H10A 0.9900 ?
C101 H10B 0.9900 ?
C102 C107 1.392(5) ?
C102 C103 1.404(5) ?
C103 O101 1.342(4) ?
C103 C104 1.451(5) ?
C104 C105 1.393(5) ?
C104 C108 1.542(5) ?
C105 C106 1.393(5) ?
C105 H105 0.9500 ?
C106 C107 1.398(5) ?
C106 C112 1.529(5) ?
C107 H107 0.9500 ?
C108 C109 1.546(4) ?
C108 C110 1.547(5) ?
C108 C111 1.555(4) ?
C109 H10C 0.9800 ?
C109 H10D 0.9800 ?
C109 H10E 0.9800 ?
C110 H11A 0.9800 ?
C110 H11B 0.9800 ?
C110 H11C 0.9800 ?
C111 H11D 0.9800 ?
C111 H11E 0.9800 ?
C111 H11F 0.9800 ?
C112 H11G 0.9800 ?
C112 H11H 0.9800 ?
C112 H11I 0.9800 ?
C116 N101 1.478(4) ?
C116 C117 1.515(4) ?
C116 H11J 0.9900 ?
C116 H11K 0.9900 ?
C117 C118 1.411(5) ?
C117 C122 1.411(5) ?
C118 O102 1.337(4) ?
C118 C119 1.454(4) ?
C119 C120 1.389(5) ?
C119 C123 1.538(5) ?
C120 C121 1.395(5) ?
C120 H120 0.9500 ?
C121 C122 1.399(4) ?
C121 C127 1.518(4) ?
C122 H122 0.9500 ?
C123 C124 1.540(5) ?
C123 C125 1.550(5) ?
C123 C126 1.554(4) ?
C124 H12A 0.9800 ?
C124 H12B 0.9800 ?
C124 H12C 0.9800 ?
C125 H12D 0.9800 ?
C125 H12E 0.9800 ?
C125 H12F 0.9800 ?
C126 H12G 0.9800 ?
C126 H12H 0.9800 ?
C126 H12I 0.9800 ?
C127 H12J 0.9800 ?
C127 H12K 0.9800 ?
C127 H12L 0.9800 ?
C131 N101 1.484(4) ?
C131 C132 1.492(5) ?
C131 H13I 0.9900 ?
C131 H13J 0.9900 ?
C132 N102 1.481(4) ?
C132 H13K 0.9900 ?
C132 H13L 0.9900 ?
C133 N102 1.461(4) ?
C133 H13P 0.9800 ?
C133 H13Q 0.9800 ?
C133 H13R 0.9800 ?
C134 N102 1.522(4) ?
C134 H13M 0.9800 ?
C134 H13N 0.9800 ?
C134 H13O 0.9800 ?
C135 O103 1.466(4) ?
C135 C136 1.508(5) ?
C135 H13A 0.9900 ?
C135 H13B 0.9900 ?
C136 C137 1.516(4) ?
C136 H13C 0.9900 ?
C136 H13D 0.9900 ?
C137 C138 1.504(4) ?
C137 H13E 0.9900 ?
C137 H13F 0.9900 ?
C138 O103 1.436(4) ?
C138 H13G 0.9900 ?
C138 H13H 0.9900 ?

loop_
_geom_torsion_atom_site_label_1
_geom_torsion_atom_site_label_2
_geom_torsion_atom_site_label_3
_geom_torsion_atom_site_label_4
_geom_torsion
N101 C101 C102 C107 -115.4(4)
N101 C101 C102 C103 65.0(4)
C107 C102 C103 O101 174.4(3)
C101 C102 C103 O101 -6.1(5)
C107 C102 C103 C104 -7.8(5)
C101 C102 C103 C104 171.8(3)
O101 C103 C104 C105 -175.3(3)
C102 C103 C104 C105 6.8(5)
O101 C103 C104 C108 2.2(5)
C102 C103 C104 C108 -175.7(3)
C103 C104 C105 C106 -2.1(6)
C108 C104 C105 C106 -179.6(3)
C104 C105 C106 C107 -2.0(6)
C104 C105 C106 C112 176.3(3)
C103 C102 C107 C106 3.8(6)
C101 C102 C107 C106 -175.7(3)
C105 C106 C107 C102 1.2(6)
C112 C106 C107 C102 -177.1(3)
C105 C104 C108 C109 -6.4(5)
C103 C104 C108 C109 176.2(3)
C105 C104 C108 C110 -125.8(4)
C103 C104 C108 C110 56.8(4)
C105 C104 C108 C111 113.6(4)
C103 C104 C108 C111 -63.8(4)
N101 C116 C117 C118 59.3(5)
N101 C116 C117 C122 -129.2(4)
C122 C117 C118 O102 179.9(3)
C116 C117 C118 O102 -8.9(6)
C122 C117 C118 C119 -2.7(5)
C116 C117 C118 C119 168.5(3)
O102 C118 C119 C120 179.5(3)
C117 C118 C119 C120 2.1(5)
O102 C118 C119 C123 2.6(5)
C117 C118 C119 C123 -174.8(3)
C118 C119 C120 C121 0.4(6)
C123 C119 C120 C121 177.3(4)
C119 C120 C121 C122 -2.4(6)
C119 C120 C121 C127 -178.6(4)
C120 C121 C122 C117 1.8(6)
C127 C121 C122 C117 178.0(4)
C118 C117 C122 C121 0.7(6)
C116 C117 C122 C121 -170.9(3)
C120 C119 C123 C124 -120.8(4)
C118 C119 C123 C124 56.0(5)
C120 C119 C123 C125 117.1(4)
C118 C119 C123 C125 -66.1(4)
C120 C119 C123 C126 -2.5(5)
C118 C119 C123 C126 174.3(3)
N101 C131 C132 N102 53.6(4)
O103 C135 C136 C137 28.7(4)
C135 C136 C137 C138 -32.1(4)
C136 C137 C138 O103 25.1(4)
C117 C116 N101 C131 61.9(4)
C117 C116 N101 C101 -175.8(3)
C117 C116 N101 Zn1 -57.5(3)
C132 C131 N101 C116 -157.3(3)
C132 C131 N101 C101 80.9(4)
C132 C131 N101 Zn1 -36.3(3)
C102 C101 N101 C116 62.7(4)
C102 C101 N101 C131 -174.1(3)
C102 C101 N101 Zn1 -57.1(3)
O102 Zn1 N101 C116 20.8(2)
O101 Zn1 N101 C116 -107.3(2)
N102 Zn1 N101 C116 133.3(2)
O102 Zn1 N101 C131 -101.0(2)
O101 Zn1 N101 C131 130.8(2)
N102 Zn1 N101 C131 11.4(2)
O102 Zn1 N101 C101 140.1(2)
O101 Zn1 N101 C101 12.0(2)
N102 Zn1 N101 C101 -107.4(2)
C131 C132 N102 C133 -168.3(3)
C131 C132 N102 C134 73.9(4)
C131 C132 N102 Zn1 -40.2(3)
O102 Zn1 N102 C133 -131.6(2)
O101 Zn1 N102 C133 46.7(3)
N101 Zn1 N102 C133 137.7(2)
O103 Zn1 N102 C133 -40.5(2)
O102 Zn1 N102 C132 105.5(2)
O101 Zn1 N102 C132 -76.2(3)
N101 Zn1 N102 C132 14.8(2)
O103 Zn1 N102 C132 -163.4(2)
O102 Zn1 N102 C134 -10.9(3)
O101 Zn1 N102 C134 167.4(2)
N101 Zn1 N102 C134 -101.5(2)
O103 Zn1 N102 C134 80.3(2)
C102 C103 O101 Zn1 -45.9(4)
C104 C103 O101 Zn1 136.3(3)
O102 Zn1 O101 C103 -60.3(3)
N101 Zn1 O101 C103 37.4(3)
N102 Zn1 O101 C103 121.7(3)
O103 Zn1 O101 C103 -149.6(3)
C117 C118 O102 Zn1 -31.9(5)
C119 C118 O102 Zn1 150.7(3)
O101 Zn1 O102 C118 120.9(3)
N101 Zn1 O102 C118 22.7(3)
N102 Zn1 O102 C118 -61.0(3)
O103 Zn1 O102 C118 -151.5(3)
C137 C138 O103 C135 -7.5(4)
C137 C138 O103 Zn1 -154.2(2)
C136 C135 O103 C138 -13.5(4)
C136 C135 O103 Zn1 135.2(2)
O102 Zn1 O103 C138 -25.4(3)
O101 Zn1 O103 C138 102.2(3)
N102 Zn1 O103 C138 -138.1(3)
O102 Zn1 O103 C135 -168.8(3)
O101 Zn1 O103 C135 -41.2(3)
N102 Zn1 O103 C135 78.6(3)
